data_7714209
loop_
_publ_author_name
'Kariyawasam, Rasika Janadari'
'Zibaseresht, Ramin'
'Polson, Matthew Ian James'
'Houlihan, Joanna C.C.'
'Wikaira, Jan L.'
'Hartshorn, Richard M.'

_publ_section_title
;
 Synthesis of Nitrogen Mustards on Cobalt(III)
;
_journal_name_full 'Dalton Transactions'
_journal_paper_doi 10.1039/D3DT01634J
_journal_year 2023
_chemical_formula_moiety 'C8 H24 Cl2 Co N4 O2, Cl, H2 O'
_chemical_formula_sum 'C8 H26 Cl3 Co N4 O3'
_chemical_formula_weight 391.61
_space_group_crystal_system triclinic
_space_group_IT_number 2
_space_group_name_Hall '-P 1'
_space_group_name_H-M_alt 'P -1'
_atom_sites_solution_hydrogens mixed
_atom_sites_solution_primary dual
_audit_creation_date 2022-03-08
_audit_creation_method
;
Olex2 1.3
(compiled 2020.11.12 svn.r5f609507 for OlexSys, GUI svn.r6408)
;
_audit_update_record
;
2022-03-31 deposited with the CCDC.	2023-10-11 downloaded from the CCDC.
;
_cell_angle_alpha 62.180(5)
_cell_angle_beta 63.266(5)
_cell_angle_gamma 88.467(4)
_cell_formula_units_Z 2
_cell_length_a 9.7046(5)
_cell_length_b 10.3901(5)
_cell_length_c 10.4141(6)
_cell_measurement_reflns_used 6374
_cell_measurement_temperature 120.01(10)
_cell_measurement_theta_max 76.6561
_cell_measurement_theta_min 4.9435
_cell_volume 806.81(10)
_computing_cell_refinement
;
CrysAlisPro, Agilent Technologies,
Version 1.171.35.19 (release 27-10-2011 CrysAlis171 .NET)
(compiled Oct 27 2011,15:02:11)
;
_computing_data_collection
;
CrysAlisPro, Agilent Technologies,
Version 1.171.35.19 (release 27-10-2011 CrysAlis171 .NET)
(compiled Oct 27 2011,15:02:11)
;
_computing_data_reduction
;
CrysAlisPro, Agilent Technologies,
Version 1.171.35.19 (release 27-10-2011 CrysAlis171 .NET)
(compiled Oct 27 2011,15:02:11)
;
_computing_molecular_graphics 'Olex2 1.3 (Dolomanov et al., 2009)'
_computing_publication_material 'Olex2 1.3 (Dolomanov et al., 2009)'
_computing_structure_refinement 'SHELXL 2018/3 (Sheldrick, 2015)'
_computing_structure_solution 'SHELXT 2014/5 (Sheldrick, 2014)'
_diffrn_ambient_temperature 120.01(10)
_diffrn_detector_area_resol_mean 10.6501
_diffrn_measured_fraction_theta_full 0.999
_diffrn_measured_fraction_theta_max 0.999
_diffrn_measurement_device_type 'SuperNova, Dual, Cu at zero, Atlas'
_diffrn_measurement_method '\w scans'
_diffrn_radiation_type CuK\a
_diffrn_radiation_wavelength 1.54184
_diffrn_reflns_av_R_equivalents 0.0473
_diffrn_reflns_av_unetI/netI 0.0322
_diffrn_reflns_Laue_measured_fraction_full 0.999
_diffrn_reflns_Laue_measured_fraction_max 0.999
_diffrn_reflns_limit_h_max 11
_diffrn_reflns_limit_h_min -11
_diffrn_reflns_limit_k_max 12
_diffrn_reflns_limit_k_min -12
_diffrn_reflns_limit_l_max 12
_diffrn_reflns_limit_l_min -12
_diffrn_reflns_number 14650
_diffrn_reflns_point_group_measured_fraction_full 0.999
_diffrn_reflns_point_group_measured_fraction_max 0.999
_diffrn_reflns_theta_full 67.684
_diffrn_reflns_theta_max 68.998
_diffrn_reflns_theta_min 4.948
_exptl_absorpt_coefficient_mu 13.004
_exptl_absorpt_correction_T_max 1.00000
_exptl_absorpt_correction_T_min 0.50639
_exptl_absorpt_correction_type multi-scan
_exptl_absorpt_process_details
;
CrysAlisPro, Agilent Technologies,
Version 1.171.35.19 (release 27-10-2011 CrysAlis171 .NET)
(compiled Oct 27 2011,15:02:11)
;
_exptl_crystal_colour green
_exptl_crystal_colour_primary green
_exptl_crystal_density_diffrn 1.612
_exptl_crystal_description block
_exptl_crystal_F_000 408
_exptl_crystal_size_max 0.1379
_exptl_crystal_size_mid 0.1054
_exptl_crystal_size_min 0.1017
_refine_diff_density_max 0.830
_refine_diff_density_min -0.325
_refine_diff_density_rms 0.105
_refine_ls_extinction_method none
_refine_ls_goodness_of_fit_ref 1.091
_refine_ls_hydrogen_treatment mixed
_refine_ls_matrix_type full
_refine_ls_number_parameters 202
_refine_ls_number_reflns 3000
_refine_ls_number_restraints 1
_refine_ls_restrained_S_all 1.091
_refine_ls_R_factor_all 0.0394
_refine_ls_R_factor_gt 0.0365
_refine_ls_shift/su_max 0.000
_refine_ls_shift/su_mean 0.000
_refine_ls_structure_factor_coef Fsqd
_refine_ls_weighting_details 'w=1/[\s^2^(Fo^2^)+(0.0603P)^2^+0.5557P] where P=(Fo^2^+2Fc^2^)/3'
_refine_ls_weighting_scheme calc
_refine_ls_wR_factor_gt 0.1009
_refine_ls_wR_factor_ref 0.1034
_reflns_Friedel_coverage 0.000
_reflns_number_gt 2819
_reflns_number_total 3000
_reflns_threshold_expression 'I > 2\s(I)'
_cod_data_source_file d3dt01634j2.cif
_cod_data_source_block kjk46a
_cod_original_cell_volume 806.81(9)
_cod_database_code 7714209
_shelx_shelxl_version_number 2018/3
_shelx_space_group_comment
;
The symmetry employed for this shelxl refinement is uniquely defined
by the following loop, which should always be used as a source of
symmetry information in preference to the above space-group names.
They are only intended as comments.
;
_exptl_absorpt_special_details
;
Empirical absorption correction using spherical harmonics,
 implemented in SCALE3 ABSPACK scaling algorithm.
;
_olex2_refinement_description
;
1. Fixed Uiso
 At 1.2 times of:
  All C(H,H) groups
 At 1.5 times of:
  All N(H) groups, All N(H,H) groups, All O(H,H,H,H,H,H,H) groups
2. Restrained distances
 N2-H2A
 0.86 with sigma of 0.02
3.a Secondary CH2 refined with riding coordinates:
 C7(H7A,H7B), C5(H5A,H5B), C3(H3A,H3B), C1(H1B,H1C), C4(H4C,H4D), C6(H6A,H6B),
 C2(H2C,H2D), C8(H8A,H8B)
;
_olex2_submission_special_instructions 'No special instructions were received'

loop_
_space_group_symop_operation_xyz
'x, y, z'
'-x, -y, -z'

loop_
_atom_site_label
_atom_site_type_symbol
_atom_site_fract_x
_atom_site_fract_y
_atom_site_fract_z
_atom_site_U_iso_or_equiv
_atom_site_adp_type
_atom_site_occupancy
_atom_site_site_symmetry_order
_atom_site_calc_flag
_atom_site_refinement_flags_posn
_atom_site_refinement_flags_adp
_atom_site_refinement_flags_occupancy
_atom_site_disorder_assembly
_atom_site_disorder_group
Co1 Co 0.75293(4) 0.26668(4) 0.49215(5) 0.01395(14) Uani 1 1 d . . . . .
Cl2 Cl 0.76546(7) 0.05964(7) 0.47501(8) 0.02068(17) Uani 1 1 d . . . . .
Cl1 Cl 0.74024(8) 0.47869(7) 0.50513(8) 0.02058(17) Uani 1 1 d . . . . .
Cl3 Cl 0.57315(8) 0.19677(7) 1.00525(8) 0.02491(18) Uani 1 1 d . . . . .
O2 O 0.6240(3) 0.5826(2) 0.1159(3) 0.0271(5) Uani 1 1 d . . . . .
O1 O 0.9315(3) 0.1931(3) 0.8633(3) 0.0331(5) Uani 1 1 d . . . . .
N4 N 0.5650(3) 0.1587(3) 0.7140(3) 0.0173(5) Uani 1 1 d . . . . .
N1 N 0.9014(3) 0.2251(3) 0.5836(3) 0.0187(5) Uani 1 1 d . . . . .
N2 N 0.9427(3) 0.3769(3) 0.2718(3) 0.0182(5) Uani 1 1 d D . . . .
H2A H 0.931(4) 0.460(3) 0.211(4) 0.027 Uiso 1 1 d D U . . .
H2B H 0.958(5) 0.326(4) 0.228(5) 0.027 Uiso 1 1 d . U . . .
N3 N 0.6012(3) 0.3148(3) 0.4059(3) 0.0178(5) Uani 1 1 d . . . . .
H3 H 0.593(4) 0.399(5) 0.389(5) 0.027 Uiso 1 1 d . U . . .
C7 C 0.6396(3) 0.3282(3) 0.2436(3) 0.0221(6) Uani 1 1 d . . . . .
H7A H 0.606214 0.230715 0.262847 0.026 Uiso 1 1 calc R U . . .
H7B H 0.753423 0.362075 0.169165 0.026 Uiso 1 1 calc R U . . .
C5 C 0.8687(4) 0.0776(3) 0.7325(4) 0.0232(6) Uani 1 1 d . . . . .
H5A H 0.896520 0.003920 0.698367 0.028 Uiso 1 1 calc R U . . .
H5B H 0.755989 0.046178 0.812198 0.028 Uiso 1 1 calc R U . . .
C3 C 0.4452(3) 0.2103(3) 0.5429(4) 0.0214(6) Uani 1 1 d . . . . .
H3A H 0.443945 0.113077 0.551812 0.026 Uiso 1 1 calc R U . . .
H3B H 0.361122 0.248510 0.521019 0.026 Uiso 1 1 calc R U . . .
C1 C 1.0645(3) 0.2653(4) 0.4417(4) 0.0251(6) Uani 1 1 d . . . . .
H1B H 1.082995 0.183881 0.419190 0.030 Uiso 1 1 calc R U . . .
H1C H 1.142314 0.283378 0.469193 0.030 Uiso 1 1 calc R U . . .
C4 C 0.4211(3) 0.1970(3) 0.7024(3) 0.0220(6) Uani 1 1 d . . . . .
H4C H 0.407509 0.290843 0.699885 0.026 Uiso 1 1 calc R U . . .
H4D H 0.327684 0.119355 0.797728 0.026 Uiso 1 1 calc R U . . .
C6 C 0.9598(4) 0.0817(4) 0.8169(4) 0.0265(6) Uani 1 1 d . . . . .
H6A H 0.929524 -0.015467 0.915978 0.032 Uiso 1 1 calc R U . . .
H6B H 1.072329 0.101325 0.741717 0.032 Uiso 1 1 calc R U . . .
C2 C 1.0797(3) 0.4040(4) 0.2906(4) 0.0255(6) Uani 1 1 d . . . . .
H2C H 1.079129 0.489504 0.305411 0.031 Uiso 1 1 calc R U . . .
H2D H 1.178289 0.423922 0.191938 0.031 Uiso 1 1 calc R U . . .
C8 C 0.5581(4) 0.4368(3) 0.1620(4) 0.0235(6) Uani 1 1 d . . . . .
H8A H 0.574322 0.435225 0.063862 0.028 Uiso 1 1 calc R U . . .
H8B H 0.445035 0.408973 0.239235 0.028 Uiso 1 1 calc R U . . .
O3 O 0.9390(3) 0.6725(3) 0.0217(3) 0.0264(5) Uani 1 1 d . . . . .
H3C H 0.843(6) 0.660(5) 0.060(5) 0.040 Uiso 1 1 d . U . . .
H3D H 0.956(5) 0.716(5) 0.055(6) 0.040 Uiso 1 1 d . U . . .
H2 H 0.572(5) 0.648(5) 0.082(5) 0.040 Uiso 1 1 d . U . . .
H1 H 0.831(6) 0.186(5) 0.915(5) 0.040 Uiso 1 1 d . U . . .
H1A H 0.896(5) 0.298(5) 0.619(5) 0.040 Uiso 1 1 d . U . . .
H4A H 0.572(5) 0.179(5) 0.781(5) 0.040 Uiso 1 1 d . U . . .
H4B H 0.560(5) 0.068(5) 0.746(5) 0.040 Uiso 1 1 d . U . . .

loop_
_atom_site_aniso_label
_atom_site_aniso_U_11
_atom_site_aniso_U_22
_atom_site_aniso_U_33
_atom_site_aniso_U_23
_atom_site_aniso_U_13
_atom_site_aniso_U_12
Co1 0.0176(2) 0.0137(2) 0.0162(2) -0.00704(17) -0.01326(18) 0.00487(16)
Cl2 0.0257(3) 0.0185(3) 0.0277(3) -0.0138(3) -0.0185(3) 0.0084(2)
Cl1 0.0296(3) 0.0163(3) 0.0236(3) -0.0106(2) -0.0185(3) 0.0073(2)
Cl3 0.0361(4) 0.0211(3) 0.0246(3) -0.0110(3) -0.0210(3) 0.0087(3)
O2 0.0310(11) 0.0254(11) 0.0360(11) -0.0152(9) -0.0254(10) 0.0111(9)
O1 0.0351(12) 0.0382(13) 0.0362(12) -0.0213(11) -0.0225(10) 0.0052(10)
N4 0.0224(11) 0.0159(12) 0.0199(11) -0.0084(9) -0.0161(9) 0.0070(9)
N1 0.0214(11) 0.0183(11) 0.0197(11) -0.0075(10) -0.0151(9) 0.0059(9)
N2 0.0223(11) 0.0173(11) 0.0213(11) -0.0089(10) -0.0167(10) 0.0079(9)
N3 0.0222(11) 0.0182(12) 0.0201(11) -0.0105(9) -0.0150(10) 0.0069(9)
C7 0.0290(14) 0.0278(15) 0.0238(13) -0.0164(12) -0.0206(12) 0.0107(12)
C5 0.0289(14) 0.0193(14) 0.0257(13) -0.0087(12) -0.0198(12) 0.0083(11)
C3 0.0203(13) 0.0220(14) 0.0261(14) -0.0112(12) -0.0158(11) 0.0064(11)
C1 0.0191(13) 0.0292(16) 0.0254(14) -0.0098(12) -0.0139(12) 0.0028(11)
C4 0.0190(13) 0.0235(14) 0.0218(13) -0.0090(11) -0.0116(11) 0.0060(11)
C6 0.0291(15) 0.0305(16) 0.0243(14) -0.0113(13) -0.0194(12) 0.0084(12)
C2 0.0211(13) 0.0294(16) 0.0240(14) -0.0091(12) -0.0141(12) 0.0003(11)
C8 0.0290(15) 0.0254(15) 0.0240(13) -0.0124(12) -0.0192(12) 0.0085(12)
O3 0.0279(11) 0.0279(12) 0.0284(11) -0.0159(9) -0.0158(9) 0.0042(9)

loop_
_atom_type_symbol
_atom_type_description
_atom_type_scat_dispersion_real
_atom_type_scat_dispersion_imag
_atom_type_scat_source
C C 0.0181 0.0091 'International Tables Vol C Tables 4.2.6.8 and 6.1.1.4'
H H 0.0000 0.0000 'International Tables Vol C Tables 4.2.6.8 and 6.1.1.4'
Cl Cl 0.3639 0.7018 'International Tables Vol C Tables 4.2.6.8 and 6.1.1.4'
Co Co -2.3653 3.6143 'International Tables Vol C Tables 4.2.6.8 and 6.1.1.4'
N N 0.0311 0.0180 'International Tables Vol C Tables 4.2.6.8 and 6.1.1.4'
O O 0.0492 0.0322 'International Tables Vol C Tables 4.2.6.8 and 6.1.1.4'

loop_
_geom_angle_atom_site_label_1
_geom_angle_atom_site_label_2
_geom_angle_atom_site_label_3
_geom_angle
_geom_angle_site_symmetry_1
_geom_angle_site_symmetry_3
_geom_angle_publ_flag
Cl2 Co1 Cl1 178.98(3) . . ?
N4 Co1 Cl2 90.97(8) . . ?
N4 Co1 Cl1 89.63(8) . . ?
N4 Co1 N1 93.12(10) . . ?
N4 Co1 N2 178.78(10) . . ?
N4 Co1 N3 85.81(10) . . ?
N1 Co1 Cl2 91.70(7) . . ?
N1 Co1 Cl1 89.09(7) . . ?
N2 Co1 Cl2 89.95(8) . . ?
N2 Co1 Cl1 89.46(8) . . ?
N2 Co1 N1 86.05(10) . . ?
N2 Co1 N3 94.97(10) . . ?
N3 Co1 Cl2 91.02(7) . . ?
N3 Co1 Cl1 88.20(8) . . ?
N3 Co1 N1 177.10(10) . . ?
C8 O2 H2 112(3) . . ?
C6 O1 H1 110(3) . . ?
Co1 N4 H4A 111(3) . . ?
Co1 N4 H4B 106(3) . . ?
C4 N4 Co1 109.81(17) . . ?
C4 N4 H4A 110(3) . . ?
C4 N4 H4B 109(3) . . ?
H4A N4 H4B 111(4) . . ?
Co1 N1 H1A 104(3) . . ?
C5 N1 Co1 120.30(17) . . ?
C5 N1 H1A 105(2) . . ?
C1 N1 Co1 107.51(17) . . ?
C1 N1 C5 111.9(2) . . ?
C1 N1 H1A 107(2) . . ?
Co1 N2 H2A 111(3) . . ?
Co1 N2 H2B 108(3) . . ?
H2A N2 H2B 109(4) . . ?
C2 N2 Co1 109.54(17) . . ?
C2 N2 H2A 108(3) . . ?
C2 N2 H2B 111(3) . . ?
Co1 N3 H3 105(3) . . ?
C7 N3 Co1 121.57(18) . . ?
C7 N3 H3 103(3) . . ?
C3 N3 Co1 107.39(17) . . ?
C3 N3 H3 108(3) . . ?
C3 N3 C7 111.2(2) . . ?
N3 C7 H7A 109.4 . . ?
N3 C7 H7B 109.4 . . ?
N3 C7 C8 111.3(2) . . ?
H7A C7 H7B 108.0 . . ?
C8 C7 H7A 109.4 . . ?
C8 C7 H7B 109.4 . . ?
N1 C5 H5A 109.0 . . ?
N1 C5 H5B 109.0 . . ?
N1 C5 C6 112.8(2) . . ?
H5A C5 H5B 107.8 . . ?
C6 C5 H5A 109.0 . . ?
C6 C5 H5B 109.0 . . ?
N3 C3 H3A 110.2 . . ?
N3 C3 H3B 110.2 . . ?
N3 C3 C4 107.4(2) . . ?
H3A C3 H3B 108.5 . . ?
C4 C3 H3A 110.2 . . ?
C4 C3 H3B 110.2 . . ?
N1 C1 H1B 110.0 . . ?
N1 C1 H1C 110.0 . . ?
N1 C1 C2 108.3(2) . . ?
H1B C1 H1C 108.4 . . ?
C2 C1 H1B 110.0 . . ?
C2 C1 H1C 110.0 . . ?
N4 C4 C3 106.7(2) . . ?
N4 C4 H4C 110.4 . . ?
N4 C4 H4D 110.4 . . ?
C3 C4 H4C 110.4 . . ?
C3 C4 H4D 110.4 . . ?
H4C C4 H4D 108.6 . . ?
O1 C6 C5 112.5(3) . . ?
O1 C6 H6A 109.1 . . ?
O1 C6 H6B 109.1 . . ?
C5 C6 H6A 109.1 . . ?
C5 C6 H6B 109.1 . . ?
H6A C6 H6B 107.8 . . ?
N2 C2 C1 107.2(2) . . ?
N2 C2 H2C 110.3 . . ?
N2 C2 H2D 110.3 . . ?
C1 C2 H2C 110.3 . . ?
C1 C2 H2D 110.3 . . ?
H2C C2 H2D 108.5 . . ?
O2 C8 C7 108.2(2) . . ?
O2 C8 H8A 110.1 . . ?
O2 C8 H8B 110.1 . . ?
C7 C8 H8A 110.1 . . ?
C7 C8 H8B 110.1 . . ?
H8A C8 H8B 108.4 . . ?
H3C O3 H3D 103(4) . . ?

loop_
_geom_bond_atom_site_label_1
_geom_bond_atom_site_label_2
_geom_bond_distance
_geom_bond_site_symmetry_2
_geom_bond_publ_flag
Co1 Cl2 2.2358(7) . ?
Co1 Cl1 2.2659(7) . ?
Co1 N4 1.955(2) . ?
Co1 N1 1.997(2) . ?
Co1 N2 1.956(2) . ?
Co1 N3 1.988(2) . ?
O2 C8 1.425(4) . ?
O2 H2 0.87(5) . ?
O1 C6 1.426(4) . ?
O1 H1 0.86(5) . ?
N4 C4 1.484(4) . ?
N4 H4A 0.85(5) . ?
N4 H4B 0.84(5) . ?
N1 C5 1.490(4) . ?
N1 C1 1.489(4) . ?
N1 H1A 0.98(4) . ?
N2 H2A 0.843(19) . ?
N2 H2B 0.81(4) . ?
N2 C2 1.481(4) . ?
N3 H3 0.82(4) . ?
N3 C7 1.494(3) . ?
N3 C3 1.485(4) . ?
C7 H7A 0.9700 . ?
C7 H7B 0.9700 . ?
C7 C8 1.511(4) . ?
C5 H5A 0.9700 . ?
C5 H5B 0.9700 . ?
C5 C6 1.515(4) . ?
C3 H3A 0.9700 . ?
C3 H3B 0.9700 . ?
C3 C4 1.507(4) . ?
C1 H1B 0.9700 . ?
C1 H1C 0.9700 . ?
C1 C2 1.503(4) . ?
C4 H4C 0.9700 . ?
C4 H4D 0.9700 . ?
C6 H6A 0.9700 . ?
C6 H6B 0.9700 . ?
C2 H2C 0.9700 . ?
C2 H2D 0.9700 . ?
C8 H8A 0.9700 . ?
C8 H8B 0.9700 . ?
O3 H3C 0.81(5) . ?
O3 H3D 0.74(5) . ?

loop_
_geom_torsion_atom_site_label_1
_geom_torsion_atom_site_label_2
_geom_torsion_atom_site_label_3
_geom_torsion_atom_site_label_4
_geom_torsion
_geom_torsion_site_symmetry_1
_geom_torsion_site_symmetry_2
_geom_torsion_site_symmetry_3
_geom_torsion_site_symmetry_4
_geom_torsion_publ_flag
Co1 N4 C4 C3 37.9(3) . . . . ?
Co1 N1 C5 C6 -161.6(2) . . . . ?
Co1 N1 C1 C2 38.1(3) . . . . ?
Co1 N2 C2 C1 39.0(3) . . . . ?
Co1 N3 C7 C8 -150.5(2) . . . . ?
Co1 N3 C3 C4 41.5(3) . . . . ?
N1 C5 C6 O1 55.7(3) . . . . ?
N1 C1 C2 N2 -50.8(3) . . . . ?
N3 C7 C8 O2 66.3(3) . . . . ?
N3 C3 C4 N4 -52.1(3) . . . . ?
C7 N3 C3 C4 176.8(2) . . . . ?
C5 N1 C1 C2 172.3(2) . . . . ?
C3 N3 C7 C8 81.6(3) . . . . ?
C1 N1 C5 C6 70.8(3) . . . . ?
